data_4322889
loop_
_publ_author_name
'Masaaki Mimura'
'Toshihiro Matsuo'
'Toshio Nakashima'
'Naohide Matsumoto'

_publ_contact_author
;
   Naohide Matsumoto
Department of Chemistry, Faculty of Science, Kumamoto University,
 Kurokami 2-39-1, Kumamoto 860, Japan
;
_publ_contact_author_email 'naohide@aster.sci.kumamoto-u.ac.jp '
_publ_contact_author_fax ' +81-96-342-2751 '
_publ_contact_author_phone '+81-96-342-2754 '
_publ_section_title
;
 Zigzag-Chain and Cyclic-Tetrameric Compounds Derived by Deprotonation of
 Mononuclear Copper(II) Complexes with
 N,N'-Bis(2-substituted-imidazol-4-ylmethyl- idene)-1,4-diaminobutane
 (2-Substituent = H, Me): Synthesis, Characterization, Structure,
 Substituent Effect, and Interconvertibility
;
_journal_name_full 'Inorganic Chemistry'
_journal_page_first 3553
_journal_page_last 3560
_journal_paper_doi 10.1021/ic971609c
_journal_volume 37
_journal_year 1998
_chemical_formula_sum 'C58 H86 Cl2 Cu4 N26 O9'
_space_group_IT_number 2
_symmetry_cell_setting triclinic
_symmetry_Int_Tables_number 2
_symmetry_space_group_name_Hall '-P 1'
_symmetry_space_group_name_H-M 'P -1'
_audit_creation_date 'Fri Dec 12 13:07:37 1997'
_audit_creation_method 'from TEXRAY.INF file'
_cell_angle_alpha 103.04(1)
_cell_angle_beta 99.77(1)
_cell_angle_gamma 98.532(9)
_cell_formula_units_Z 2.00
_cell_length_a 17.776(2)
_cell_length_b 18.809(2)
_cell_length_c 11.687(3)
_cell_measurement_reflns_used 25
_cell_measurement_temperature 20.0
_cell_measurement_theta_max 38.79
_cell_measurement_theta_min 34.95
_cell_volume 3680.0(11)
_computing_cell_refinement 'MSC/AFC Diffractometer Control'
_computing_data_collection 'MSC/AFC Diffractometer Control'
_computing_data_reduction 'teXsan: PROCESS (MSC)'
_computing_publication_material 'teXsan: FINISH (MSC)'
_computing_structure_refinement 'teXsan: LS (MSC)'
_diffrn_ambient_temperature 20.0
_diffrn_measurement_device AFC7R
_diffrn_measurement_method 'omega/2-theta scans'
_diffrn_orient_matrix_UB_11 0.02442
_diffrn_orient_matrix_UB_12 0.04775
_diffrn_orient_matrix_UB_13 -0.01432
_diffrn_orient_matrix_UB_21 0.04830
_diffrn_orient_matrix_UB_22 -0.02008
_diffrn_orient_matrix_UB_23 -0.00900
_diffrn_orient_matrix_UB_31 -0.02138
_diffrn_orient_matrix_UB_32 -0.02029
_diffrn_orient_matrix_UB_33 -0.08825
_diffrn_radiation_monochromator graphite
_diffrn_radiation_source 'X-ray tube'
_diffrn_radiation_type MoKalpha
_diffrn_radiation_wavelength 0.7107
_diffrn_reflns_av_R_equivalents 3.68
_diffrn_reflns_limit_h_max 21
_diffrn_reflns_limit_h_min 0
_diffrn_reflns_limit_k_max 22
_diffrn_reflns_limit_k_min -21
_diffrn_reflns_limit_l_max 0
_diffrn_reflns_limit_l_min -8
_diffrn_reflns_number 13427
_diffrn_reflns_theta_max 25.0085
_diffrn_standards_decay_% -2.47
_diffrn_standards_interval_count 150
_diffrn_standards_number 3
_exptl_absorpt_coefficient_mu_cm 12.826
_exptl_absorpt_correction_T_max 1.000
_exptl_absorpt_correction_T_min 0.938
_exptl_absorpt_correction_type psi-scan
_exptl_crystal_colour green
_exptl_crystal_density_diffrn 1.459
_exptl_crystal_description prismatic
_exptl_crystal_F_000 1676.00
_exptl_crystal_size_max 0.400
_exptl_crystal_size_min 0.200
_refine_diff_density_max -0.87420
_refine_diff_density_min 1.18240
_refine_ls_extinction_coef 0.00000
_refine_ls_extinction_method Zachariasen_type_2_Gaussian_isotropic
_refine_ls_goodness_of_fit_obs 5.050
_refine_ls_matrix_type full
_refine_ls_number_parameters 849
_refine_ls_number_reflns 8146
_refine_ls_number_restraints 0
_refine_ls_R_factor_obs 0.0700
_refine_ls_shift/esd_max 0.1890
_refine_ls_structure_factor_coef F
_refine_ls_weighting_scheme sigma
_refine_ls_wR_factor_obs 0.0700
_cod_data_source_file ic971609c_3.cif
_cod_data_source_block 2'_Cu(buMe)_NO3
_cod_original_cell_volume 3679(1)
_cod_original_sg_symbol_H-M 'P -1 '
_cod_original_formula_sum 'C58 H86 N26 O9 Cl2 Cu4'
_cod_database_code 4322889

loop_
_symmetry_equiv_pos_as_xyz
'   +x,   +y,   +z'
'   -x,   -y,   -z'

loop_
_atom_site_aniso_label
_atom_site_aniso_U_11
_atom_site_aniso_U_22
_atom_site_aniso_U_33
_atom_site_aniso_U_12
_atom_site_aniso_U_13
_atom_site_aniso_U_23
Cu1 0.0428(8) 0.0398(8) 0.0517(9) 0.0111(6) 0.0127(7) 0.0060(7)
Cu2 0.0535(8) 0.0402(8) 0.0507(9) 0.0151(7) 0.0036(7) 0.0082(7)
Cu3 0.0481(8) 0.0510(9) 0.0457(8) 0.0199(7) 0.0050(7) 0.0072(7)
Cu4 0.0360(8) 0.0446(9) 0.082(1) 0.0107(7) 0.0085(7) 0.0094(8)
Cl1 0.137(4) 0.120(4) 0.188(5) 0.064(3) -0.027(4) -0.001(3)
Cl2 0.51(1) 0.186(7) 0.299(9) -0.127(8) 0.275(10) -0.008(6)
O1 0.25(1) 0.112(10) 0.094(9) 0.064(10) 0.050(10) 0.043(8)
O2 0.116(8) 0.090(8) 0.090(7) 0.015(6) 0.028(6) 0.038(6)
O3 0.46(3) 0.09(1) 0.20(2) -0.06(1) 0.17(2) -0.01(1)
O4 0.109(8) 0.40(2) 0.097(8) 0.10(1) 0.049(7) 0.14(1)
O5 0.28(2) 0.038(5) 0.051(6) 0.001(8) 0.067(8) 0.031(4)
N1 0.038(5) 0.042(5) 0.042(5) 0.008(4) 0.009(4) 0.006(4)
N2 0.037(5) 0.040(5) 0.040(5) 0.011(4) 0.011(4) 0.007(4)
N3 0.049(6) 0.048(6) 0.059(6) 0.016(5) 0.028(5) 0.003(5)
N4 0.054(6) 0.040(6) 0.048(6) 0.009(5) 0.010(5) 0.007(5)
N5 0.058(6) 0.049(6) 0.054(6) 0.020(5) 0.009(5) 0.016(5)
N6 0.061(7) 0.064(7) 0.079(8) 0.027(6) 0.021(6) 0.035(6)
N7 0.044(5) 0.042(6) 0.052(6) 0.011(4) 0.005(5) 0.015(5)
N8 0.044(5) 0.042(6) 0.048(6) 0.012(4) 0.008(4) 0.015(5)
N9 0.051(6) 0.035(5) 0.054(6) 0.010(4) 0.010(5) 0.014(5)
N10 0.062(7) 0.040(6) 0.054(6) 0.016(5) 0.001(5) 0.007(5)
N11 0.069(7) 0.059(7) 0.067(7) 0.026(6) 0.028(6) 0.015(6)
N12 0.099(10) 0.100(10) 0.082(9) 0.055(8) 0.050(8) 0.034(8)
N13 0.053(6) 0.043(5) 0.039(5) 0.020(4) 0.008(5) 0.009(4)
N14 0.040(5) 0.045(5) 0.039(5) 0.016(4) 0.006(4) 0.007(4)
N15 0.064(6) 0.058(6) 0.036(5) 0.024(5) 0.002(5) 0.013(5)
N16 0.046(6) 0.059(7) 0.058(6) 0.016(5) 0.006(5) 0.009(5)
N17 0.044(6) 0.061(7) 0.064(7) 0.017(5) 0.011(5) 0.005(5)
N18 0.053(7) 0.062(7) 0.111(9) 0.002(6) 0.027(7) 0.001(7)
N19 0.032(5) 0.045(5) 0.055(6) 0.007(4) 0.012(4) 0.018(5)
N20 0.034(5) 0.038(5) 0.057(6) 0.005(4) 0.012(4) 0.013(4)
N21 0.037(6) 0.053(6) 0.095(8) -0.001(5) 0.024(5) 0.006(6)
N22 0.041(6) 0.049(7) 0.12(1) 0.017(5) 0.022(7) 0.007(7)
N23 0.055(7) 0.056(7) 0.071(7) 0.018(5) 0.003(6) 0.018(6)
N24 0.10(1) 0.098(10) 0.066(8) 0.001(8) -0.007(7) 0.033(7)
N25 0.13(1) 0.030(7) 0.076(9) 0.001(7) 0.032(9) -0.004(7)
C1 0.054(7) 0.064(8) 0.057(8) 0.007(6) 0.006(6) 0.001(6)
C2 0.034(6) 0.050(7) 0.049(7) 0.014(5) 0.014(5) 0.020(6)
C3 0.032(6) 0.046(7) 0.064(8) 0.006(5) 0.016(6) 0.009(6)
C4 0.035(6) 0.047(7) 0.046(7) 0.011(5) 0.013(5) 0.006(6)
C5 0.038(7) 0.056(8) 0.064(8) 0.008(6) 0.022(6) 0.005(6)
C6 0.061(8) 0.061(8) 0.070(9) 0.011(6) 0.038(7) -0.004(7)
C7 0.09(1) 0.064(9) 0.060(9) -0.002(8) 0.034(8) -0.004(7)
C8 0.09(1) 0.063(9) 0.048(8) 0.015(8) 0.011(7) 0.012(6)
C9 0.066(8) 0.057(8) 0.060(8) 0.010(7) 0.008(7) 0.001(7)
C10 0.047(7) 0.045(7) 0.060(8) 0.008(6) 0.017(6) 0.005(6)
C11 0.051(7) 0.037(7) 0.083(10) 0.016(6) 0.018(7) 0.015(7)
C12 0.063(8) 0.050(8) 0.078(9) 0.020(6) 0.017(7) 0.013(7)
C13 0.058(8) 0.053(8) 0.072(9) 0.018(7) 0.005(7) 0.014(7)
C14 0.14(1) 0.07(1) 0.08(1) 0.028(9) -0.005(9) 0.022(8)
C15 0.079(9) 0.048(7) 0.067(8) 0.014(6) 0.011(7) 0.017(6)
C16 0.045(7) 0.035(7) 0.055(7) 0.016(5) 0.014(6) 0.019(6)
C17 0.044(7) 0.059(8) 0.048(7) 0.013(6) 0.004(6) 0.010(6)
C18 0.041(6) 0.043(7) 0.049(7) 0.007(5) 0.005(5) 0.009(6)
C19 0.047(7) 0.054(8) 0.054(7) 0.018(6) 0.011(6) 0.023(6)
C20 0.072(8) 0.044(7) 0.058(8) 0.011(6) 0.009(6) 0.016(6)
C21 0.066(9) 0.051(8) 0.075(9) -0.006(6) 0.020(7) 0.014(7)
C22 0.047(8) 0.064(9) 0.11(1) -0.004(7) 0.014(8) 0.009(9)
C23 0.076(10) 0.047(8) 0.08(1) 0.012(7) -0.009(8) 0.007(7)
C24 0.09(1) 0.040(8) 0.060(9) 0.015(7) 0.000(8) 0.010(7)
C25 0.11(1) 0.053(9) 0.050(8) 0.045(8) 0.024(9) 0.010(7)
C26 0.12(1) 0.08(1) 0.063(10) 0.039(10) 0.026(10) 0.012(8)
C27 0.08(1) 0.063(9) 0.08(1) 0.036(8) 0.035(9) 0.021(8)
C28 0.08(1) 0.09(1) 0.14(1) 0.022(9) 0.06(1) 0.01(1)
C29 0.073(8) 0.066(8) 0.052(7) 0.035(7) 0.018(6) 0.012(6)
C30 0.041(6) 0.039(6) 0.041(7) 0.009(5) 0.008(5) 0.007(5)
C31 0.063(8) 0.055(8) 0.044(7) 0.029(6) 0.016(6) 0.007(6)
C32 0.056(7) 0.053(7) 0.033(6) 0.022(6) 0.004(6) 0.008(5)
C33 0.073(8) 0.053(7) 0.043(7) 0.020(6) 0.019(6) 0.013(6)
C34 0.088(10) 0.09(1) 0.045(7) 0.046(8) 0.006(7) 0.014(7)
C35 0.12(1) 0.09(1) 0.072(10) 0.053(9) 0.030(9) 0.032(8)
C36 0.09(1) 0.057(9) 0.09(1) 0.036(8) 0.020(9) 0.034(8)
C37 0.077(9) 0.061(9) 0.077(9) 0.034(7) 0.007(7) 0.023(7)
C38 0.063(9) 0.074(10) 0.061(8) 0.027(8) 0.015(7) 0.012(7)
C39 0.033(7) 0.080(10) 0.067(9) 0.009(7) 0.009(6) -0.003(7)
C40 0.052(9) 0.10(1) 0.09(1) 0.022(9) 0.010(8) 0.008(9)
C41 0.052(8) 0.053(8) 0.077(9) 0.003(7) 0.026(7) -0.001(7)
C42 0.08(1) 0.056(9) 0.13(1) 0.013(8) 0.023(9) 0.019(8)
C43 0.047(7) 0.047(7) 0.099(10) 0.012(6) 0.025(7) 0.036(7)
C44 0.036(6) 0.036(6) 0.049(7) 0.007(5) 0.007(5) 0.014(5)
C45 0.049(7) 0.041(7) 0.064(8) 0.005(6) 0.013(6) 0.016(6)
C46 0.034(6) 0.050(7) 0.066(8) 0.006(6) 0.015(6) 0.007(6)
C47 0.060(8) 0.049(8) 0.10(1) 0.000(6) 0.032(7) 0.025(7)
C48 0.046(8) 0.09(1) 0.20(2) 0.010(8) 0.044(10) 0.05(1)
C49 0.10(1) 0.14(2) 0.22(2) 0.05(1) 0.11(1) 0.02(2)
C50 0.09(1) 0.11(2) 0.17(2) 0.04(1) 0.07(1) -0.03(1)
C51 0.09(1) 0.08(1) 0.15(2) 0.019(9) 0.01(1) 0.01(1)
C52 0.052(9) 0.054(9) 0.12(1) 0.009(7) -0.014(9) 0.018(9)
C53 0.054(9) 0.068(10) 0.09(1) 0.001(7) -0.007(9) 0.026(9)
C54 0.07(1) 0.09(1) 0.13(2) 0.008(9) -0.01(1) 0.06(1)
C55 0.063(9) 0.071(10) 0.08(1) 0.014(7) -0.002(8) 0.029(8)
C56 0.10(1) 0.10(1) 0.073(10) 0.023(9) 0.017(8) 0.016(8)

loop_
_atom_site_label
_atom_site_fract_x
_atom_site_fract_y
_atom_site_fract_z
_atom_site_U_iso_or_equiv
_atom_site_thermal_displace_type
_atom_site_calc_flag
_atom_site_calc_attached_atom
Cu1 0.17953(7) -0.04530(7) 0.1770(1) 0.0451(4) Uij ? ?
Cu2 0.27811(7) -0.47730(7) -0.0895(1) 0.0490(4) Uij ? ?
Cu3 0.02757(7) -0.30880(7) -0.2542(1) 0.0486(4) Uij ? ?
Cu4 0.47187(7) -0.17968(7) 0.2130(1) 0.0557(5) Uij ? ?
Cl1 0.3301(3) 0.3106(3) 0.3382(4) 0.159(2) Uij ? ?
Cl2 0.7801(5) 0.3403(4) 0.6461(7) 0.339(5) Uij ? ?
O1 0.1728(8) 0.2100(6) 0.7998(10) 0.145(6) Uij ? ?
O2 0.1910(6) 0.2082(5) 0.6227(8) 0.096(4) Uij ? ?
O3 0.129(1) 0.1240(7) 0.674(1) 0.260(9) Uij ? ?
O4 0.4167(6) 0.4931(8) 0.4010(8) 0.178(6) Uij ? ?
O5 0.5459(8) 0.1411(4) 0.1748(7) 0.120(5) Uij ? ?
O6 0.530(1) 0.317(1) 0.318(2) 0.44(1) Uij ? ?
O7 0.635(1) 0.404(1) 0.464(2) 0.328(10) Uij ? ?
O8 0.745(1) 0.152(1) 0.352(2) 0.37(1) Uij ? ?
O9 0.760(2) 0.247(2) 0.526(3) 0.54(2) Uij ? ?
N1 0.0542(5) -0.2313(4) -0.0973(7) 0.041(3) Uij ? ?
N2 0.1191(4) -0.1354(4) 0.0545(7) 0.039(3) Uij ? ?
N3 0.0840(5) -0.0629(5) 0.2494(8) 0.051(3) Uij ? ?
N4 0.2226(5) 0.0494(5) 0.3091(8) 0.048(3) Uij ? ?
N5 0.1677(5) 0.0397(5) 0.0745(8) 0.053(3) Uij ? ?
N6 0.1693(5) 0.1269(6) -0.0213(9) 0.063(4) Uij ? ?
N7 0.4100(5) -0.2832(4) 0.1567(8) 0.046(3) Uij ? ?
N8 0.3369(4) -0.3873(4) 0.0313(7) 0.044(3) Uij ? ?
N9 0.2929(5) -0.5225(4) 0.0529(7) 0.046(3) Uij ? ?
N10 0.2239(6) -0.5781(5) -0.1985(8) 0.054(3) Uij ? ?
N11 0.3692(6) -0.5076(5) -0.1854(8) 0.062(4) Uij ? ?
N12 0.4500(7) -0.5299(7) -0.303(1) 0.084(5) Uij ? ?
N13 0.2059(5) -0.4261(4) -0.1801(7) 0.044(3) Uij ? ?
N14 0.1144(4) -0.3621(4) -0.2235(7) 0.041(3) Uij ? ?
N15 0.0528(5) -0.3302(5) -0.4223(7) 0.053(3) Uij ? ?
N16 -0.0639(5) -0.2653(5) -0.3204(8) 0.055(3) Uij ? ?
N17 -0.0691(5) -0.3986(5) -0.2703(8) 0.057(3) Uij ? ?
N18 -0.1652(6) -0.4945(6) -0.3164(10) 0.079(4) Uij ? ?
N19 0.2854(4) -0.0688(4) 0.1731(7) 0.043(3) Uij ? ?
N20 0.3844(4) -0.1272(4) 0.1851(7) 0.043(3) Uij ? ?
N21 0.5308(5) -0.0919(5) 0.1683(8) 0.064(3) Uij ? ?
N22 0.5714(5) -0.2188(5) 0.252(1) 0.071(4) Uij ? ?
N23 0.4974(5) -0.1505(5) 0.4082(9) 0.061(3) Uij ? ?
N24 0.5109(8) -0.1452(7) 0.6000(10) 0.092(5) Uij ? ?
N25 0.1693(8) 0.1800(6) 0.699(1) 0.083(5) Uij ? ?
N26 0.6089(9) 0.1370(10) 0.197(2) 0.159(8) Uij ? ?
C1 0.1883(6) -0.1782(6) -0.1085(9) 0.062(4) Uij ? ?
C2 0.1200(6) -0.1813(6) -0.0496(9) 0.042(3) Uij ? ?
C3 0.0088(5) -0.2167(6) -0.0147(10) 0.048(3) Uij ? ?
C4 0.0468(6) -0.1589(6) 0.0758(9) 0.043(3) Uij ? ?
C5 0.0322(6) -0.1174(6) 0.1864(10) 0.053(4) Uij ? ?
C6 0.0744(6) -0.0193(6) 0.365(1) 0.065(4) Uij ? ?
C7 0.1305(8) -0.0278(6) 0.471(1) 0.076(5) Uij ? ?
C8 0.2144(8) -0.0195(7) 0.4651(10) 0.069(4) Uij ? ?
C9 0.2507(6) 0.0497(6) 0.435(1) 0.064(4) Uij ? ?
C10 0.2270(6) 0.1101(6) 0.281(1) 0.052(4) Uij ? ?
C11 0.1997(6) 0.1078(6) 0.156(1) 0.056(4) Uij ? ?
C12 0.2007(6) 0.1616(6) 0.095(1) 0.063(4) Uij ? ?
C13 0.1504(6) 0.0526(7) -0.030(1) 0.062(4) Uij ? ?
C14 0.1153(8) -0.0025(7) -0.145(1) 0.100(6) Uij ? ?
C15 0.3601(6) -0.2812(6) -0.0548(10) 0.065(4) Uij ? ?
C16 0.3677(6) -0.3175(6) 0.0453(10) 0.043(3) Uij ? ?
C17 0.4030(6) -0.3357(6) 0.2178(9) 0.051(4) Uij ? ?
C18 0.3584(6) -0.4004(6) 0.1428(9) 0.045(3) Uij ? ?
C19 0.3334(6) -0.4761(6) 0.1500(9) 0.049(4) Uij ? ?
C20 0.2688(7) -0.6011(6) 0.0475(9) 0.058(4) Uij ? ?
C21 0.1810(7) -0.6272(6) 0.020(1) 0.066(4) Uij ? ?
C22 0.1327(6) -0.5976(7) -0.068(1) 0.079(5) Uij ? ?
C23 0.1469(8) -0.6139(6) -0.193(1) 0.074(5) Uij ? ?
C24 0.2590(8) -0.6073(6) -0.277(1) 0.066(4) Uij ? ?
C25 0.3344(9) -0.5711(7) -0.278(1) 0.068(5) Uij ? ?
C26 0.3868(10) -0.5839(8) -0.350(1) 0.086(6) Uij ? ?
C27 0.4388(8) -0.4847(7) -0.202(1) 0.071(5) Uij ? ?
C28 0.4973(8) -0.4201(8) -0.123(1) 0.106(6) Uij ? ?
C29 0.1428(6) -0.3737(6) -0.0126(9) 0.062(4) Uij ? ?
C30 0.1538(6) -0.3871(5) -0.1384(9) 0.041(3) Uij ? ?
C31 0.1987(6) -0.4255(6) -0.2967(9) 0.053(4) Uij ? ?
C32 0.1428(6) -0.3856(6) -0.3243(9) 0.047(3) Uij ? ?
C33 0.1076(7) -0.3667(6) -0.4307(9) 0.055(4) Uij ? ?
C34 0.0127(7) -0.3101(7) -0.5265(10) 0.072(5) Uij ? ?
C35 0.0242(8) -0.2260(8) -0.513(1) 0.086(5) Uij ? ?
C36 0.0180(8) -0.1779(6) -0.392(1) 0.076(5) Uij ? ?
C37 -0.0543(7) -0.1935(7) -0.346(1) 0.070(5) Uij ? ?
C38 -0.1290(7) -0.3066(7) -0.352(1) 0.065(4) Uij ? ?
C39 -0.1361(6) -0.3800(7) -0.329(1) 0.064(4) Uij ? ?
C40 -0.1953(7) -0.4411(9) -0.356(1) 0.084(5) Uij ? ?
C41 -0.0898(7) -0.4683(7) -0.265(1) 0.063(4) Uij ? ?
C42 -0.0361(7) -0.5120(7) -0.209(1) 0.090(5) Uij ? ?
C43 0.2624(6) -0.1910(6) 0.221(1) 0.060(4) Uij ? ?
C44 0.3108(5) -0.1295(5) 0.1935(9) 0.040(3) Uij ? ?
C45 0.3470(6) -0.0246(5) 0.1497(9) 0.052(4) Uij ? ?
C46 0.4084(6) -0.0605(6) 0.1572(9) 0.051(4) Uij ? ?
C47 0.4885(7) -0.0435(6) 0.148(1) 0.066(4) Uij ? ?
C48 0.6137(7) -0.0797(8) 0.167(1) 0.107(6) Uij ? ?
C49 0.6326(9) -0.137(1) 0.065(2) 0.143(8) Uij ? ?
C50 0.5988(9) -0.219(1) 0.055(2) 0.128(8) Uij ? ?
C51 0.6094(9) -0.2516(9) 0.161(2) 0.111(7) Uij ? ?
C52 0.5971(7) -0.2175(7) 0.358(2) 0.079(5) Uij ? ?
C53 0.5574(8) -0.1855(7) 0.445(1) 0.074(5) Uij ? ?
C54 0.5653(8) -0.1818(9) 0.562(2) 0.097(6) Uij ? ?
C55 0.4715(7) -0.1269(7) 0.504(1) 0.072(5) Uij ? ?
C56 0.4093(8) -0.0831(8) 0.514(1) 0.092(5) Uij ? ?
H1 0.1991 -0.1309 -0.1262 0.0711 Uij ? ?
H2 0.2322 -0.1844 -0.0563 0.0711 Uij ? ?
H3 0.1767 -0.2163 -0.1813 0.0711 Uij ? ?
H4 -0.0424 -0.2430 -0.0221 0.0566 Uij ? ?
H5 -0.0154 -0.1303 0.2099 0.0650 Uij ? ?
H6 0.0223 -0.0345 0.3718 0.0778 Uij ? ?
H7 0.0822 0.0320 0.3629 0.0778 Uij ? ?
H8 0.1135 -0.0759 0.4802 0.0871 Uij ? ?
H9 0.1256 0.0088 0.5389 0.0871 Uij ? ?
H10 0.2423 -0.0192 0.5414 0.0817 Uij ? ?
H11 0.2197 -0.0608 0.4061 0.0817 Uij ? ?
H12 0.2381 0.0923 0.4840 0.0729 Uij ? ?
H13 0.3051 0.0538 0.4479 0.0729 Uij ? ?
H14 0.2472 0.1571 0.3374 0.0637 Uij ? ?
H15 0.2199 0.2136 0.1280 0.0772 Uij ? ?
H16 0.1617 0.1498 -0.0850 0.0729 Uij ? ?
H17 0.0654 -0.0274 -0.1392 0.1077 Uij ? ?
H18 0.1088 0.0219 -0.2069 0.1077 Uij ? ?
H19 0.1474 -0.0377 -0.1599 0.1077 Uij ? ?
H20 0.3068 -0.2823 -0.0862 0.0752 Uij ? ?
H21 0.3874 -0.2309 -0.0283 0.0752 Uij ? ?
H22 0.3818 -0.3068 -0.1187 0.0752 Uij ? ?
H23 0.4257 -0.3291 0.3005 0.0618 Uij ? ?
H24 0.3462 -0.4911 0.2233 0.0613 Uij ? ?
H25 0.2899 -0.6092 0.1240 0.0681 Uij ? ?
H26 0.2897 -0.6303 -0.0122 0.0681 Uij ? ?
H27 0.1649 -0.6149 0.0942 0.0746 Uij ? ?
H28 0.1717 -0.6803 -0.0090 0.0746 Uij ? ?
H29 0.1421 -0.5456 -0.0373 0.0931 Uij ? ?
H30 0.0804 -0.6187 -0.0729 0.0931 Uij ? ?
H31 0.1421 -0.6660 -0.2243 0.0753 Uij ? ?
H32 0.1102 -0.5960 -0.2427 0.0837 Uij ? ?
H33 0.2368 -0.6526 -0.3372 0.0789 Uij ? ?
H34 0.3804 -0.6233 -0.4210 0.1016 Uij ? ?
H35 0.4959 -0.5240 -0.3364 0.0837 Uij ? ?
H36 0.5432 -0.4150 -0.1564 0.1195 Uij ? ?
H37 0.4765 -0.3760 -0.1205 0.1195 Uij ? ?
H38 0.5100 -0.4272 -0.0462 0.1195 Uij ? ?
H39 0.0905 -0.3937 -0.0136 0.0676 Uij ? ?
H40 0.1537 -0.3216 0.0226 0.0676 Uij ? ?
H41 0.1771 -0.3969 0.0301 0.0676 Uij ? ?
H42 0.2275 -0.4487 -0.3515 0.0647 Uij ? ?
H43 0.1242 -0.3808 -0.5040 0.0673 Uij ? ?
H44 -0.0417 -0.3294 -0.5374 0.0843 Uij ? ?
H45 0.0311 -0.3321 -0.5938 0.0843 Uij ? ?
H46 0.0743 -0.2096 -0.5237 0.0984 Uij ? ?
H47 -0.0141 -0.2173 -0.5718 0.0984 Uij ? ?
H48 0.0229 -0.1278 -0.3962 0.0813 Uij ? ?
H49 0.0590 -0.1822 -0.3315 0.0813 Uij ? ?
H50 -0.0985 -0.1926 -0.4036 0.0818 Uij ? ?
H51 -0.0522 -0.1567 -0.2730 0.1066 Uij ? ?
H52 -0.1731 -0.2897 -0.3881 0.0812 Uij ? ?
H53 -0.2482 -0.4425 -0.3958 0.0764 Uij ? ?
H54 -0.1941 -0.5423 -0.3262 0.0676 Uij ? ?
H55 -0.0649 -0.5599 -0.2188 0.0981 Uij ? ?
H56 0.0051 -0.5145 -0.2507 0.0981 Uij ? ?
H57 -0.0176 -0.4872 -0.1280 0.0981 Uij ? ?
H58 0.2580 -0.2353 0.1601 0.0676 Uij ? ?
H59 0.2861 -0.1970 0.2962 0.0676 Uij ? ?
H60 0.2122 -0.1801 0.2241 0.0676 Uij ? ?
H61 0.3464 0.0227 0.1306 0.0657 Uij ? ?
H62 0.5094 0.0007 0.1261 0.0764 Uij ? ?
H63 0.6426 -0.0839 0.2387 0.1165 Uij ? ?
H64 0.6295 -0.0314 0.1552 0.1165 Uij ? ?
H65 0.6138 -0.1251 -0.0113 0.1537 Uij ? ?
H66 0.6881 -0.1311 0.0743 0.1537 Uij ? ?
H67 0.5441 -0.2233 0.0238 0.1324 Uij ? ?
H68 0.6195 -0.2464 -0.0094 0.1324 Uij ? ?
H69 0.5889 -0.3035 0.1291 0.0673 Uij ? ?
H70 0.6640 -0.2442 0.1893 0.1253 Uij ? ?
H71 0.6424 -0.2375 0.3786 0.0953 Uij ? ?
H72 0.6030 -0.2016 0.6116 0.1018 Uij ? ?
H73 0.5025 -0.1350 0.6804 0.0676 Uij ? ?
H74 0.4008 -0.0741 0.5942 0.1066 Uij ? ?
H75 0.4247 -0.0379 0.4955 0.1066 Uij ? ?
H76 0.3631 -0.1111 0.4600 0.1109 Uij ? ?

loop_
_atom_type_symbol
_atom_type_oxidation_number
_atom_type_number_in_cell
_atom_type_scat_dispersion_real
_atom_type_scat_dispersion_imag
_atom_type_scat_source
C 0 116 0.003 0.002 'International Tables'
H 0 172 0.000 0.000 'International Tables'
N 0 52 0.006 0.003 'International Tables'
O 0 18 0.011 0.006 'International Tables'
Cu 0 8 0.320 1.265 'International Tables'
Cl 0 4 0.148 0.159 'International Tables'

loop_
_geom_angle_atom_site_label_1
_geom_angle_atom_site_label_2
_geom_angle_atom_site_label_3
_geom_angle
_geom_angle_site_symmetry_1
_geom_angle_site_symmetry_2
_geom_angle_site_symmetry_3
_geom_angle_publ_flag
N(2) Cu(1) N(3) 80.7(3) ? ? ? yes
N(2) Cu(1) N(4) 169.7(3) ? ? ? yes
N(2) Cu(1) N(5) 100.2(3) ? ? ? yes
N(2) Cu(1) N(19) 97.5(3) ? ? ? yes
N(3) Cu(1) N(4) 89.8(3) ? ? ? yes
N(3) Cu(1) N(5) 109.4(3) ? ? ? yes
N(3) Cu(1) N(19) 144.2(3) ? ? ? yes
N(4) Cu(1) N(5) 79.1(3) ? ? ? yes
N(4) Cu(1) N(19) 92.5(3) ? ? ? yes
N(5) Cu(1) N(19) 106.1(3) ? ? ? yes
N(8) Cu(2) N(9) 82.4(3) ? ? ? yes
N(8) Cu(2) N(10) 172.0(3) ? ? ? yes
N(8) Cu(2) N(11) 100.1(4) ? ? ? yes
N(8) Cu(2) N(13) 96.4(3) ? ? ? yes
N(9) Cu(2) N(10) 90.2(3) ? ? ? yes
N(9) Cu(2) N(11) 104.8(3) ? ? ? yes
N(9) Cu(2) N(13) 143.1(3) ? ? ? yes
N(10) Cu(2) N(11) 79.0(4) ? ? ? yes
N(10) Cu(2) N(13) 91.3(3) ? ? ? yes
N(11) Cu(2) N(13) 111.6(3) ? ? ? yes
N(1) Cu(3) N(14) 97.9(3) ? ? ? yes
N(1) Cu(3) N(15) 141.4(3) ? ? ? yes
N(1) Cu(3) N(16) 93.1(3) ? ? ? yes
N(1) Cu(3) N(17) 114.7(3) ? ? ? yes
N(14) Cu(3) N(15) 81.2(3) ? ? ? yes
N(14) Cu(3) N(16) 168.6(3) ? ? ? yes
N(14) Cu(3) N(17) 98.6(3) ? ? ? yes
N(15) Cu(3) N(16) 88.4(3) ? ? ? yes
N(15) Cu(3) N(17) 103.4(3) ? ? ? yes
N(16) Cu(3) N(17) 79.3(4) ? ? ? yes
N(7) Cu(4) N(20) 97.5(3) ? ? ? yes
N(7) Cu(4) N(21) 147.1(4) ? ? ? yes
N(7) Cu(4) N(22) 90.7(4) ? ? ? yes
N(7) Cu(4) N(23) 107.3(3) ? ? ? yes
N(20) Cu(4) N(21) 82.1(3) ? ? ? yes
N(20) Cu(4) N(22) 171.8(4) ? ? ? yes
N(20) Cu(4) N(23) 99.2(3) ? ? ? yes
N(21) Cu(4) N(22) 91.3(4) ? ? ? yes
N(21) Cu(4) N(23) 105.2(4) ? ? ? yes
N(22) Cu(4) N(23) 77.7(4) ? ? ? yes
Cu(3) N(1) C(2) 128.1(7) ? ? ? yes
Cu(3) N(1) C(3) 128.0(7) ? ? ? yes
C(2) N(1) C(3) 103.9(8) ? ? ? yes
Cu(1) N(2) C(2) 142.8(7) ? ? ? yes
Cu(1) N(2) C(4) 112.9(6) ? ? ? yes
C(2) N(2) C(4) 104.1(8) ? ? ? yes
Cu(1) N(3) C(5) 113.8(7) ? ? ? yes
Cu(1) N(3) C(6) 125.1(7) ? ? ? yes
C(5) N(3) C(6) 121.0(9) ? ? ? yes
Cu(1) N(4) C(9) 122.9(7) ? ? ? yes
Cu(1) N(4) C(10) 117.9(8) ? ? ? yes
C(9) N(4) C(10) 119.1(10) ? ? ? yes
Cu(1) N(5) C(11) 105.8(7) ? ? ? yes
Cu(1) N(5) C(13) 146.7(8) ? ? ? yes
C(11) N(5) C(13) 107.0(10) ? ? ? yes
C(12) N(6) C(13) 108.0(10) ? ? ? yes
Cu(4) N(7) C(16) 127.1(7) ? ? ? yes
Cu(4) N(7) C(17) 128.7(7) ? ? ? yes
C(16) N(7) C(17) 104.2(8) ? ? ? yes
Cu(2) N(8) C(16) 142.8(8) ? ? ? yes
Cu(2) N(8) C(18) 112.1(7) ? ? ? yes
C(16) N(8) C(18) 104.9(9) ? ? ? yes
Cu(2) N(9) C(19) 113.2(7) ? ? ? yes
Cu(2) N(9) C(20) 125.2(7) ? ? ? yes
C(19) N(9) C(20) 121.2(9) ? ? ? yes
Cu(2) N(10) C(23) 122.6(8) ? ? ? yes
Cu(2) N(10) C(24) 116.4(9) ? ? ? yes
C(23) N(10) C(24) 120(1) ? ? ? yes
Cu(2) N(11) C(25) 106.5(8) ? ? ? yes
Cu(2) N(11) C(27) 144.9(9) ? ? ? yes
C(25) N(11) C(27) 107(1) ? ? ? yes
C(26) N(12) C(27) 108(1) ? ? ? yes
Cu(2) N(13) C(30) 127.6(7) ? ? ? yes
Cu(2) N(13) C(31) 126.5(7) ? ? ? yes
C(30) N(13) C(31) 106.0(8) ? ? ? yes
Cu(3) N(14) C(30) 141.9(7) ? ? ? yes
Cu(3) N(14) C(32) 112.1(6) ? ? ? yes
C(30) N(14) C(32) 105.9(8) ? ? ? yes
Cu(3) N(15) C(33) 113.1(7) ? ? ? yes
Cu(3) N(15) C(34) 126.0(7) ? ? ? yes
C(33) N(15) C(34) 120.8(9) ? ? ? yes
Cu(3) N(16) C(37) 122.9(7) ? ? ? yes
Cu(3) N(16) C(38) 117.3(9) ? ? ? yes
C(37) N(16) C(38) 119(1) ? ? ? yes
Cu(3) N(17) C(39) 107.1(8) ? ? ? yes
Cu(3) N(17) C(41) 145.7(8) ? ? ? yes
C(39) N(17) C(41) 106(1) ? ? ? yes
C(40) N(18) C(41) 108(1) ? ? ? yes
Cu(1) N(19) C(44) 127.3(7) ? ? ? yes
Cu(1) N(19) C(45) 126.1(7) ? ? ? yes
C(44) N(19) C(45) 106.6(8) ? ? ? yes
Cu(4) N(20) C(44) 142.1(7) ? ? ? yes
Cu(4) N(20) C(46) 111.5(6) ? ? ? yes
C(44) N(20) C(46) 106.1(8) ? ? ? yes
Cu(4) N(21) C(47) 113.5(7) ? ? ? yes
Cu(4) N(21) C(48) 124.8(8) ? ? ? yes
C(47) N(21) C(48) 121(1) ? ? ? yes
Cu(4) N(22) C(51) 122(1) ? ? ? yes
Cu(4) N(22) C(52) 118(1) ? ? ? yes
C(51) N(22) C(52) 119(1) ? ? ? yes
Cu(4) N(23) C(53) 107.4(9) ? ? ? yes
Cu(4) N(23) C(55) 145.7(9) ? ? ? yes
C(53) N(23) C(55) 104(1) ? ? ? yes
C(54) N(24) C(55) 107(1) ? ? ? yes
O(1) N(25) O(2) 126(1) ? ? ? yes
O(1) N(25) O(3) 109(1) ? ? ? yes
O(2) N(25) O(3) 121(1) ? ? ? yes
N(1) C(2) N(2) 113.9(8) ? ? ? yes
N(1) C(2) C(1) 122.6(9) ? ? ? yes
N(2) C(2) C(1) 123.5(9) ? ? ? yes
N(1) C(3) C(4) 109.5(9) ? ? ? yes
N(2) C(4) C(3) 108.6(9) ? ? ? yes
N(2) C(4) C(5) 114.5(9) ? ? ? yes
C(3) C(4) C(5) 136(1) ? ? ? yes
N(3) C(5) C(4) 117.8(9) ? ? ? yes
N(3) C(6) C(7) 113.4(9) ? ? ? yes
C(6) C(7) C(8) 117.5(10) ? ? ? yes
C(7) C(8) C(9) 116(1) ? ? ? yes
N(4) C(9) C(8) 112.4(9) ? ? ? yes
N(4) C(10) C(11) 117(1) ? ? ? yes
N(5) C(11) C(10) 119(1) ? ? ? yes
N(5) C(11) C(12) 107(1) ? ? ? yes
C(10) C(11) C(12) 132(1) ? ? ? yes
N(6) C(12) C(11) 106(1) ? ? ? yes
N(5) C(13) N(6) 110(1) ? ? ? yes
N(5) C(13) C(14) 126(1) ? ? ? yes
N(6) C(13) C(14) 122(1) ? ? ? yes
N(7) C(16) N(8) 114.1(9) ? ? ? yes
N(7) C(16) C(15) 123.5(10) ? ? ? yes
N(8) C(16) C(15) 122(1) ? ? ? yes
N(7) C(17) C(18) 109.5(9) ? ? ? yes
N(8) C(18) C(17) 107.3(9) ? ? ? yes
N(8) C(18) C(19) 115.7(9) ? ? ? yes
C(17) C(18) C(19) 136(1) ? ? ? yes
N(9) C(19) C(18) 116.5(9) ? ? ? yes
N(9) C(20) C(21) 113.5(9) ? ? ? yes
C(20) C(21) C(22) 118.5(10) ? ? ? yes
C(21) C(22) C(23) 116(1) ? ? ? yes
N(10) C(23) C(22) 112.3(10) ? ? ? yes
N(10) C(24) C(25) 118(1) ? ? ? yes
N(11) C(25) C(24) 117(1) ? ? ? yes
N(11) C(25) C(26) 107(1) ? ? ? yes
C(24) C(25) C(26) 135(1) ? ? ? yes
N(12) C(26) C(25) 107(1) ? ? ? yes
N(11) C(27) N(12) 109(1) ? ? ? yes
N(11) C(27) C(28) 126(1) ? ? ? yes
N(12) C(27) C(28) 124(1) ? ? ? yes
N(13) C(30) N(14) 111.7(8) ? ? ? yes
N(13) C(30) C(29) 123.7(9) ? ? ? yes
N(14) C(30) C(29) 124.6(9) ? ? ? yes
N(13) C(31) C(32) 108.5(9) ? ? ? yes
N(14) C(32) C(31) 107.9(9) ? ? ? yes
N(14) C(32) C(33) 116.5(9) ? ? ? yes
C(31) C(32) C(33) 135(1) ? ? ? yes
N(15) C(33) C(32) 117.1(9) ? ? ? yes
N(15) C(34) C(35) 113.8(10) ? ? ? yes
C(34) C(35) C(36) 116(1) ? ? ? yes
C(35) C(36) C(37) 119(1) ? ? ? yes
N(16) C(37) C(36) 111.3(9) ? ? ? yes
N(16) C(38) C(39) 117(1) ? ? ? yes
N(17) C(39) C(38) 117(1) ? ? ? yes
N(17) C(39) C(40) 107(1) ? ? ? yes
C(38) C(39) C(40) 134(1) ? ? ? yes
N(18) C(40) C(39) 107(1) ? ? ? yes
N(17) C(41) N(18) 110(1) ? ? ? yes
N(17) C(41) C(42) 124(1) ? ? ? yes
N(18) C(41) C(42) 124(1) ? ? ? yes
N(19) C(44) N(20) 111.8(8) ? ? ? yes
N(19) C(44) C(43) 123.9(9) ? ? ? yes
N(20) C(44) C(43) 124.2(9) ? ? ? yes
N(19) C(45) C(46) 107.4(9) ? ? ? yes
N(20) C(46) C(45) 108.1(9) ? ? ? yes
N(20) C(46) C(47) 116.7(10) ? ? ? yes
C(45) C(46) C(47) 135(1) ? ? ? yes
N(21) C(47) C(46) 116.1(10) ? ? ? yes
N(21) C(48) C(49) 112(1) ? ? ? yes
C(48) C(49) C(50) 115(1) ? ? ? yes
C(49) C(50) C(51) 121(1) ? ? ? yes
N(22) C(51) C(50) 112(1) ? ? ? yes
N(22) C(52) C(53) 117(1) ? ? ? yes
N(23) C(53) C(52) 117(1) ? ? ? yes
N(23) C(53) C(54) 109(1) ? ? ? yes
C(52) C(53) C(54) 132(1) ? ? ? yes
N(24) C(54) C(53) 106(1) ? ? ? yes
N(23) C(55) N(24) 111(1) ? ? ? yes
N(23) C(55) C(56) 126(1) ? ? ? yes
N(24) C(55) C(56) 122(1) ? ? ? yes

loop_
_geom_bond_atom_site_label_1
_geom_bond_atom_site_label_2
_geom_bond_distance
_geom_bond_site_symmetry_1
_geom_bond_site_symmetry_2
_geom_bond_publ_flag
Cu(1) N(2) 1.980(8) ? ? yes
Cu(1) N(3) 2.038(8) ? ? yes
Cu(1) N(4) 2.024(8) ? ? yes
Cu(1) N(5) 2.216(9) ? ? yes
Cu(1) N(19) 2.001(7) ? ? yes
Cu(2) N(8) 1.962(8) ? ? yes
Cu(2) N(9) 2.030(8) ? ? yes
Cu(2) N(10) 2.025(9) ? ? yes
Cu(2) N(11) 2.192(9) ? ? yes
Cu(2) N(13) 2.016(8) ? ? yes
Cu(3) N(1) 2.001(8) ? ? yes
Cu(3) N(14) 1.987(7) ? ? yes
Cu(3) N(15) 2.055(8) ? ? yes
Cu(3) N(16) 2.041(8) ? ? yes
Cu(3) N(17) 2.173(9) ? ? yes
Cu(4) N(7) 1.993(8) ? ? yes
Cu(4) N(20) 1.982(8) ? ? yes
Cu(4) N(21) 2.039(9) ? ? yes
Cu(4) N(22) 2.035(9) ? ? yes
Cu(4) N(23) 2.173(10) ? ? yes
Cl(2) O(9) 1.93(3) ? ? yes
O(1) N(25) 1.17(1) ? ? yes
O(2) N(25) 1.23(1) ? ? yes
O(3) N(25) 1.13(1) ? ? yes
O(5) N(26) 1.12(2) ? ? yes
N(1) C(2) 1.33(1) ? ? yes
N(1) C(3) 1.37(1) ? ? yes
N(2) C(2) 1.33(1) ? ? yes
N(2) C(4) 1.38(1) ? ? yes
N(3) C(5) 1.26(1) ? ? yes
N(3) C(6) 1.46(1) ? ? yes
N(4) C(9) 1.47(1) ? ? yes
N(4) C(10) 1.25(1) ? ? yes
N(5) C(11) 1.39(1) ? ? yes
N(5) C(13) 1.30(1) ? ? yes
N(6) C(12) 1.35(1) ? ? yes
N(6) C(13) 1.36(1) ? ? yes
N(7) C(16) 1.35(1) ? ? yes
N(7) C(17) 1.35(1) ? ? yes
N(8) C(16) 1.31(1) ? ? yes
N(8) C(18) 1.38(1) ? ? yes
N(9) C(19) 1.29(1) ? ? yes
N(9) C(20) 1.46(1) ? ? yes
N(10) C(23) 1.45(1) ? ? yes
N(10) C(24) 1.27(1) ? ? yes
N(11) C(25) 1.40(1) ? ? yes
N(11) C(27) 1.31(1) ? ? yes
N(12) C(26) 1.34(2) ? ? yes
N(12) C(27) 1.36(1) ? ? yes
N(13) C(30) 1.35(1) ? ? yes
N(13) C(31) 1.35(1) ? ? yes
N(14) C(30) 1.33(1) ? ? yes
N(14) C(32) 1.37(1) ? ? yes
N(15) C(33) 1.28(1) ? ? yes
N(15) C(34) 1.46(1) ? ? yes
N(16) C(37) 1.44(1) ? ? yes
N(16) C(38) 1.24(1) ? ? yes
N(17) C(39) 1.40(1) ? ? yes
N(17) C(41) 1.33(1) ? ? yes
N(18) C(40) 1.34(1) ? ? yes
N(18) C(41) 1.34(1) ? ? yes
N(19) C(44) 1.34(1) ? ? yes
N(19) C(45) 1.38(1) ? ? yes
N(20) C(44) 1.32(1) ? ? yes
N(20) C(46) 1.39(1) ? ? yes
N(21) C(47) 1.30(1) ? ? yes
N(21) C(48) 1.46(1) ? ? yes
N(22) C(51) 1.42(2) ? ? yes
N(22) C(52) 1.24(1) ? ? yes
N(23) C(53) 1.39(1) ? ? yes
N(23) C(55) 1.30(1) ? ? yes
N(24) C(54) 1.35(2) ? ? yes
N(24) C(55) 1.36(1) ? ? yes
C(1) C(2) 1.49(1) ? ? yes
C(3) C(4) 1.33(1) ? ? yes
C(4) C(5) 1.44(1) ? ? yes
C(6) C(7) 1.51(2) ? ? yes
C(7) C(8) 1.49(2) ? ? yes
C(8) C(9) 1.50(1) ? ? yes
C(10) C(11) 1.44(1) ? ? yes
C(11) C(12) 1.37(1) ? ? yes
C(13) C(14) 1.47(2) ? ? yes
C(15) C(16) 1.48(1) ? ? yes
C(17) C(18) 1.37(1) ? ? yes
C(18) C(19) 1.45(1) ? ? yes
C(20) C(21) 1.52(1) ? ? yes
C(21) C(22) 1.48(2) ? ? yes
C(22) C(23) 1.50(2) ? ? yes
C(24) C(25) 1.41(2) ? ? yes
C(25) C(26) 1.36(2) ? ? yes
C(27) C(28) 1.49(2) ? ? yes
C(29) C(30) 1.49(1) ? ? yes
C(31) C(32) 1.37(1) ? ? yes
C(32) C(33) 1.44(1) ? ? yes
C(34) C(35) 1.53(2) ? ? yes
C(35) C(36) 1.52(2) ? ? yes
C(36) C(37) 1.49(2) ? ? yes
C(38) C(39) 1.46(2) ? ? yes
C(39) C(40) 1.38(2) ? ? yes
C(41) C(42) 1.51(2) ? ? yes
C(43) C(44) 1.46(1) ? ? yes
C(45) C(46) 1.37(1) ? ? yes
C(46) C(47) 1.44(1) ? ? yes
C(48) C(49) 1.54(2) ? ? yes
C(49) C(50) 1.54(2) ? ? yes
C(50) C(51) 1.49(2) ? ? yes
C(52) C(53) 1.41(2) ? ? yes
C(53) C(54) 1.33(2) ? ? yes
C(55) C(56) 1.48(2) ? ? yes
